data_7062845
loop_
_publ_author_name
'Malpicci, Daniele'
'Maver, Daniele'
'Maggioni, Daniela'
'Mercandelli, Pierluigi'
'Carlucci, Lucia'
'Cariati, Elena'
'Mussini, Patrizia'
'Panigati, Monica'

_publ_section_title
;
 2-Pyridine cyclic triimidazole as a chelating and bridging ligand in
 mono- and hexa-nuclear Re(i) complexes with emissive properties in
 solution and in the solid state
;
_journal_issue 46
_journal_name_full 'New Journal of Chemistry'
_journal_page_first 21463
_journal_page_last 21474
_journal_paper_doi 10.1039/D3NJ02823B
_journal_volume 47
_journal_year 2023
_chemical_formula_moiety 'C17 H9 Cl N7 O3 Re'
_chemical_formula_sum 'C17 H9 Cl N7 O3 Re'
_chemical_formula_weight 580.96
_chemical_name_systematic
cis-tricarbonyl-chloro-[3-(pyridin-2-yl-\kN)tri-imidazo[1,2-a:1',2'-c:1'',2''-e][1,3,5]triazine-\kN^5^]-rhenium
_space_group_crystal_system monoclinic
_space_group_IT_number 14
_space_group_name_Hall '-P 2ybc'
_space_group_name_H-M_alt 'P 1 21/c 1'
_atom_sites_solution_hydrogens geom
_atom_sites_solution_primary direct
_atom_sites_solution_secondary difmap
_audit_creation_method SHELXL-2014/7
_audit_update_record
;
2022-10-21 deposited with the CCDC.	2023-10-23 downloaded from the CCDC.
;
_cell_angle_alpha 90
_cell_angle_beta 108.9550(10)
_cell_angle_gamma 90
_cell_formula_units_Z 4
_cell_length_a 11.6604(11)
_cell_length_b 9.5472(9)
_cell_length_c 17.1011(16)
_cell_measurement_reflns_used 9715
_cell_measurement_temperature 150(2)
_cell_measurement_theta_max 31.258
_cell_measurement_theta_min 2.478
_cell_volume 1800.5(3)
_computing_structure_refinement SHELXL-2014/7
_computing_structure_solution SIR-2014
_diffrn_ambient_temperature 150(2)
_diffrn_measured_fraction_theta_full 1.000
_diffrn_measured_fraction_theta_max 0.948
_diffrn_measurement_details
;
A full sphere of reciprocal space was scanned by 0.5\% \w steps,
collecting 6 sets of 360 frames each, at 15 s exposure, keeping the detector
at \q = 30\% and at 5.0 cm from the sample.
;
_diffrn_measurement_device_type 'Bruker APEX II'
_diffrn_measurement_method '\w scans'
_diffrn_radiation_monochromator graphite
_diffrn_radiation_source 'sealed tube'
_diffrn_radiation_type MoK\a
_diffrn_radiation_wavelength 0.71073
_diffrn_reflns_av_R_equivalents 0.0197
_diffrn_reflns_av_unetI/netI 0.0120
_diffrn_reflns_Laue_measured_fraction_full 1.000
_diffrn_reflns_Laue_measured_fraction_max 0.948
_diffrn_reflns_limit_h_max 16
_diffrn_reflns_limit_h_min -16
_diffrn_reflns_limit_k_max 13
_diffrn_reflns_limit_k_min -13
_diffrn_reflns_limit_l_max 24
_diffrn_reflns_limit_l_min -25
_diffrn_reflns_number 40304
_diffrn_reflns_point_group_measured_fraction_full 1.000
_diffrn_reflns_point_group_measured_fraction_max 0.948
_diffrn_reflns_theta_full 25.242
_diffrn_reflns_theta_max 31.530
_diffrn_reflns_theta_min 1.847
_exptl_absorpt_coefficient_mu 6.934
_exptl_absorpt_correction_T_max 0.7230
_exptl_absorpt_correction_T_min 0.3810
_exptl_absorpt_correction_type multi-scan
_exptl_absorpt_process_details
;
SADABS-2012/1
Reflections employed for parameter determination: 37652
Maximum odd and even orders for spherical harmonics: 5 and 8
Effective data to parameter ratio: 14.74
;
_exptl_crystal_colour colourless
_exptl_crystal_density_diffrn 2.143
_exptl_crystal_description polyhedral
_exptl_crystal_F_000 1104
_exptl_crystal_preparation
;
Crystals were obtained by slow evaporation of a nitromethane solution at RT.
;
_exptl_crystal_size_max 0.490
_exptl_crystal_size_mid 0.120
_exptl_crystal_size_min 0.050
_refine_diff_density_max 0.499
_refine_diff_density_min -0.658
_refine_diff_density_rms 0.071
_refine_ls_extinction_method none
_refine_ls_goodness_of_fit_ref 1.077
_refine_ls_hydrogen_treatment constr
_refine_ls_matrix_type full
_refine_ls_number_parameters 262
_refine_ls_number_reflns 5686
_refine_ls_number_restraints 0
_refine_ls_restrained_S_all 1.077
_refine_ls_R_factor_all 0.0130
_refine_ls_R_factor_gt 0.0114
_refine_ls_shift/su_max 0.002
_refine_ls_shift/su_mean 0.000
_refine_ls_structure_factor_coef Fsqd
_refine_ls_weighting_details 'w=1/[\s^2^(Fo^2^)+(0.0088P)^2^+1.3191P] where P=(Fo^2^+2Fc^2^)/3'
_refine_ls_weighting_scheme calc
_refine_ls_wR_factor_gt 0.0268
_refine_ls_wR_factor_ref 0.0276
_reflns_Friedel_coverage 0.000
_reflns_number_gt 5414
_reflns_number_total 5686
_reflns_threshold_expression 'I > 2\s(I)'
_cod_data_source_file d3nj02823b3.cif
_cod_data_source_block 1019
_cod_depositor_comments 'Adding full bibliography for 7062845--7062846.cif.'
_cod_original_sg_symbol_H-M 'P 21/c'
_cod_database_code 7062845
_shelx_shelxl_version_number 2014/7
_shelx_space_group_comment
;
The symmetry employed for this shelxl refinement is uniquely defined
by the following loop, which should always be used as a source of
symmetry information in preference to the above space-group names.
They are only intended as comments.
;
_shelx_estimated_absorpt_t_min 0.132
_shelx_estimated_absorpt_t_max 0.723

loop_
_space_group_symop_operation_xyz
'x, y, z'
'-x, y+1/2, -z+1/2'
'-x, -y, -z'
'x, -y-1/2, z-1/2'

loop_
_atom_site_label
_atom_site_type_symbol
_atom_site_fract_x
_atom_site_fract_y
_atom_site_fract_z
_atom_site_U_iso_or_equiv
_atom_site_adp_type
_atom_site_occupancy
_atom_site_site_symmetry_order
_atom_site_calc_flag
_atom_site_refinement_flags_posn
_atom_site_refinement_flags_adp
_atom_site_refinement_flags_occupancy
_atom_site_disorder_assembly
_atom_site_disorder_group
Re1 Re 0.74253(2) 0.14833(2) 0.50697(2) 0.01360(2) Uani 1 1 d . . . . .
Cl1 Cl 0.79664(3) 0.38224(3) 0.57163(2) 0.01841(6) Uani 1 1 d . . . . .
C1 C 0.69832(14) -0.02574(16) 0.45038(9) 0.0218(3) Uani 1 1 d . . . . .
C2 C 0.89258(14) 0.06580(16) 0.57350(10) 0.0250(3) Uani 1 1 d . . . . .
C3 C 0.66755(14) 0.08667(15) 0.58509(9) 0.0200(3) Uani 1 1 d . . . . .
O1 O 0.67198(13) -0.13180(13) 0.41733(9) 0.0356(3) Uani 1 1 d . . . . .
O2 O 0.98312(12) 0.01953(15) 0.61416(9) 0.0435(3) Uani 1 1 d . . . . .
O3 O 0.62020(12) 0.04971(13) 0.63101(7) 0.0312(3) Uani 1 1 d . . . . .
N1 N 0.51271(11) 0.05782(14) 0.17659(7) 0.0208(2) Uani 1 1 d . . . . .
C4 C 0.63573(13) 0.07793(16) 0.21435(9) 0.0205(3) Uani 1 1 d . . . . .
H1 H 0.6954 0.0456 0.1918 0.025 Uiso 1 1 calc R U . . .
C5 C 0.66267(12) 0.14935(14) 0.28756(8) 0.0156(2) Uani 1 1 d . . . . .
N2 N 0.54838(10) 0.17301(12) 0.29679(7) 0.0140(2) Uani 1 1 d . . . . .
C6 C 0.51196(11) 0.23043(13) 0.35885(8) 0.0135(2) Uani 1 1 d . . . . .
N3 N 0.57597(10) 0.25620(12) 0.43589(7) 0.0144(2) Uani 1 1 d . . . . .
C7 C 0.49309(13) 0.31126(15) 0.47133(9) 0.0180(2) Uani 1 1 d . . . . .
H2 H 0.5133 0.3440 0.5266 0.022 Uiso 1 1 calc R U . . .
C8 C 0.38030(13) 0.31115(15) 0.41573(9) 0.0190(3) Uani 1 1 d . . . . .
H3 H 0.3076 0.3407 0.4245 0.023 Uiso 1 1 calc R U . . .
N4 N 0.39240(10) 0.25889(12) 0.34280(7) 0.0156(2) Uani 1 1 d . . . . .
C9 C 0.30483(12) 0.21377(15) 0.27111(9) 0.0178(2) Uani 1 1 d . . . . .
N5 N 0.18781(11) 0.22525(15) 0.25010(8) 0.0246(3) Uani 1 1 d . . . . .
C10 C 0.14665(14) 0.15092(17) 0.17614(11) 0.0271(3) Uani 1 1 d . . . . .
H4 H 0.0634 0.1396 0.1448 0.033 Uiso 1 1 calc R U . . .
C11 C 0.23911(13) 0.09655(17) 0.15395(9) 0.0231(3) Uani 1 1 d . . . . .
H5 H 0.2338 0.0426 0.1062 0.028 Uiso 1 1 calc R U . . .
N6 N 0.34364(11) 0.13754(12) 0.21672(7) 0.0171(2) Uani 1 1 d . . . . .
C12 C 0.46469(12) 0.11761(14) 0.22672(8) 0.0162(2) Uani 1 1 d . . . . .
N7 N 0.82429(10) 0.22720(12) 0.41514(7) 0.0156(2) Uani 1 1 d . . . . .
C13 C 0.78069(12) 0.21295(14) 0.33177(8) 0.0152(2) Uani 1 1 d . . . . .
C14 C 0.84888(13) 0.25555(15) 0.28204(9) 0.0198(3) Uani 1 1 d . . . . .
H6 H 0.8161 0.2459 0.2237 0.024 Uiso 1 1 calc R U . . .
C15 C 0.96325(14) 0.31143(17) 0.31708(10) 0.0238(3) Uani 1 1 d . . . . .
H7 H 1.0105 0.3389 0.2837 0.029 Uiso 1 1 calc R U . . .
C16 C 1.00741(13) 0.32639(17) 0.40219(10) 0.0238(3) Uani 1 1 d . . . . .
H8 H 1.0856 0.3648 0.4285 0.029 Uiso 1 1 calc R U . . .
C17 C 0.93597(13) 0.28456(16) 0.44793(9) 0.0210(3) Uani 1 1 d . . . . .
H9 H 0.9668 0.2966 0.5062 0.025 Uiso 1 1 calc R U . . .

loop_
_atom_site_aniso_label
_atom_site_aniso_U_11
_atom_site_aniso_U_22
_atom_site_aniso_U_33
_atom_site_aniso_U_23
_atom_site_aniso_U_13
_atom_site_aniso_U_12
Re1 0.01464(3) 0.01191(3) 0.01469(3) 0.00050(2) 0.00536(2) 0.00029(2)
Cl1 0.02047(14) 0.01676(14) 0.01946(14) -0.00406(11) 0.00849(12) -0.00275(11)
C1 0.0227(7) 0.0197(7) 0.0246(7) 0.0001(5) 0.0098(6) -0.0001(5)
C2 0.0252(7) 0.0192(7) 0.0283(7) 0.0011(6) 0.0055(6) 0.0019(6)
C3 0.0252(7) 0.0149(6) 0.0199(6) 0.0021(5) 0.0074(5) -0.0005(5)
O1 0.0468(8) 0.0205(6) 0.0442(7) -0.0114(5) 0.0213(6) -0.0065(5)
O2 0.0305(7) 0.0354(7) 0.0520(8) 0.0081(6) -0.0040(6) 0.0114(6)
O3 0.0402(7) 0.0294(6) 0.0295(6) 0.0081(5) 0.0192(5) -0.0025(5)
N1 0.0219(6) 0.0229(6) 0.0188(5) -0.0056(5) 0.0081(5) -0.0038(5)
C4 0.0210(6) 0.0232(7) 0.0206(6) -0.0058(5) 0.0115(5) -0.0024(5)
C5 0.0147(6) 0.0173(6) 0.0177(6) -0.0016(5) 0.0091(5) -0.0008(5)
N2 0.0127(5) 0.0157(5) 0.0142(5) -0.0016(4) 0.0054(4) -0.0007(4)
C6 0.0131(5) 0.0127(5) 0.0165(5) 0.0001(4) 0.0074(4) 0.0003(4)
N3 0.0143(5) 0.0155(5) 0.0152(5) -0.0008(4) 0.0071(4) 0.0012(4)
C7 0.0205(6) 0.0179(6) 0.0193(6) -0.0009(5) 0.0117(5) 0.0023(5)
C8 0.0185(6) 0.0197(6) 0.0229(6) -0.0002(5) 0.0125(5) 0.0029(5)
N4 0.0127(5) 0.0165(5) 0.0189(5) 0.0000(4) 0.0069(4) 0.0011(4)
C9 0.0153(6) 0.0172(6) 0.0204(6) 0.0023(5) 0.0052(5) 0.0004(5)
N5 0.0143(5) 0.0279(7) 0.0296(6) 0.0032(5) 0.0046(5) 0.0015(5)
C10 0.0164(6) 0.0301(8) 0.0294(8) 0.0045(6) 0.0000(6) -0.0027(6)
C11 0.0197(6) 0.0235(7) 0.0211(6) 0.0023(5) -0.0003(5) -0.0057(5)
N6 0.0148(5) 0.0179(5) 0.0174(5) 0.0010(4) 0.0035(4) -0.0021(4)
C12 0.0163(6) 0.0166(6) 0.0150(5) -0.0007(4) 0.0041(5) -0.0025(5)
N7 0.0140(5) 0.0166(5) 0.0178(5) -0.0017(4) 0.0073(4) -0.0004(4)
C13 0.0139(5) 0.0147(6) 0.0193(6) -0.0016(5) 0.0085(5) 0.0001(4)
C14 0.0201(6) 0.0214(7) 0.0219(6) -0.0001(5) 0.0122(5) -0.0009(5)
C15 0.0207(7) 0.0246(7) 0.0322(8) -0.0005(6) 0.0170(6) -0.0022(6)
C16 0.0150(6) 0.0257(7) 0.0332(8) -0.0048(6) 0.0110(6) -0.0050(5)
C17 0.0162(6) 0.0237(7) 0.0238(6) -0.0051(5) 0.0077(5) -0.0037(5)

loop_
_atom_type_symbol
_atom_type_description
_atom_type_scat_dispersion_real
_atom_type_scat_dispersion_imag
_atom_type_scat_source
C C 0.0033 0.0016 'International Tables Vol C Tables 4.2.6.8 and 6.1.1.4'
H H 0.0000 0.0000 'International Tables Vol C Tables 4.2.6.8 and 6.1.1.4'
N N 0.0061 0.0033 'International Tables Vol C Tables 4.2.6.8 and 6.1.1.4'
O O 0.0106 0.0060 'International Tables Vol C Tables 4.2.6.8 and 6.1.1.4'
Cl Cl 0.1484 0.1585 'International Tables Vol C Tables 4.2.6.8 and 6.1.1.4'
Re Re -1.0185 7.2310 'International Tables Vol C Tables 4.2.6.8 and 6.1.1.4'

loop_
_geom_angle_atom_site_label_1
_geom_angle_atom_site_label_2
_geom_angle_atom_site_label_3
_geom_angle
_geom_angle_site_symmetry_1
_geom_angle_site_symmetry_3
_geom_angle_publ_flag
Cl1 Re1 C1 176.26(5) . . ?
Cl1 Re1 C2 93.12(5) . . ?
Cl1 Re1 C3 94.22(4) . . ?
Cl1 Re1 N3 82.82(3) . . ?
Cl1 Re1 N7 84.51(3) . . ?
C1 Re1 C2 89.26(7) . . ?
C1 Re1 C3 88.66(6) . . ?
C1 Re1 N3 94.79(5) . . ?
C1 Re1 N7 92.52(5) . . ?
C2 Re1 C3 89.72(7) . . ?
C2 Re1 N3 175.95(6) . . ?
C2 Re1 N7 92.32(6) . . ?
C3 Re1 N3 90.47(5) . . ?
C3 Re1 N7 177.66(5) . . ?
N3 Re1 N7 87.41(4) . . ?
Re1 C1 O1 178.99(14) . . ?
Re1 C2 O2 178.35(15) . . ?
Re1 C3 O3 178.68(14) . . ?
C4 N1 C12 103.61(11) . . ?
N1 C4 C5 113.04(12) . . ?
C4 C5 N2 103.75(12) . . ?
C4 C5 C13 125.07(12) . . ?
N2 C5 C13 129.61(12) . . ?
C5 N2 C6 133.52(11) . . ?
C5 N2 C12 105.58(11) . . ?
C6 N2 C12 120.85(11) . . ?
N2 C6 N3 129.20(12) . . ?
N2 C6 N4 118.47(11) . . ?
N3 C6 N4 112.21(11) . . ?
Re1 N3 C6 125.75(9) . . ?
Re1 N3 C7 123.37(9) . . ?
C6 N3 C7 104.97(11) . . ?
N3 C7 C8 110.28(12) . . ?
C7 C8 N4 105.80(12) . . ?
C6 N4 C8 106.66(11) . . ?
C6 N4 C9 122.01(11) . . ?
C8 N4 C9 130.11(12) . . ?
N5 C9 N6 114.00(13) . . ?
N4 C9 N5 128.71(13) . . ?
N4 C9 N6 117.10(12) . . ?
C9 N5 C10 103.28(13) . . ?
N5 C10 C11 112.22(13) . . ?
C10 C11 N6 104.64(14) . . ?
C9 N6 C11 105.86(12) . . ?
C9 N6 C12 122.70(12) . . ?
C11 N6 C12 131.37(13) . . ?
N1 C12 N2 113.98(12) . . ?
N1 C12 N6 128.49(13) . . ?
N2 C12 N6 117.45(12) . . ?
Re1 N7 C13 127.60(9) . . ?
Re1 N7 C17 114.88(9) . . ?
C13 N7 C17 117.22(12) . . ?
N7 C13 C5 123.45(12) . . ?
N7 C13 C14 121.10(12) . . ?
C5 C13 C14 115.43(12) . . ?
C13 C14 C15 120.55(13) . . ?
C14 C15 C16 118.25(13) . . ?
C15 C16 C17 118.76(14) . . ?
N7 C17 C16 124.10(14) . . ?

loop_
_geom_bond_atom_site_label_1
_geom_bond_atom_site_label_2
_geom_bond_distance
_geom_bond_site_symmetry_2
_geom_bond_publ_flag
Re1 Cl1 2.4808(4) . ?
Re1 C1 1.9079(15) . ?
Re1 C2 1.9192(16) . ?
Re1 C3 1.9116(14) . ?
Re1 N3 2.1855(11) . ?
Re1 N7 2.2169(11) . ?
C1 O1 1.1517(19) . ?
C2 O2 1.147(2) . ?
C3 O3 1.1522(18) . ?
N1 C4 1.3820(18) . ?
N1 C12 1.2984(18) . ?
C4 C5 1.3695(18) . ?
C5 N2 1.4102(16) . ?
C5 C13 1.4691(18) . ?
N2 C6 1.3784(16) . ?
N2 C12 1.3814(17) . ?
C6 N3 1.3094(16) . ?
C6 N4 1.3580(16) . ?
N3 C7 1.3993(16) . ?
C7 C8 1.350(2) . ?
C8 N4 1.3924(17) . ?
N4 C9 1.3849(17) . ?
C9 N5 1.2978(18) . ?
C9 N6 1.3687(18) . ?
N5 C10 1.392(2) . ?
C10 C11 1.357(2) . ?
C11 N6 1.3932(18) . ?
N6 C12 1.3788(18) . ?
N7 C13 1.3560(17) . ?
N7 C17 1.3549(17) . ?
C13 C14 1.4000(18) . ?
C14 C15 1.380(2) . ?
C15 C16 1.385(2) . ?
C16 C17 1.374(2) . ?
